data_7035599
loop_
_publ_author_name
'Myers, Thomas W.'
'Sherbow, Tobias J.'
'Fettinger, James C.'
'Berben, Louise A.'

_publ_section_title
;
 Synthesis and characterization of bis(imino)pyridine complexes of
 divalent Mg and Zn.
;
_journal_issue 14
_journal_name_full 'Dalton transactions (Cambridge, England : 2003)'
_journal_page_first 5989
_journal_page_last 5998
_journal_paper_doi 10.1039/c5dt01541c
_journal_volume 45
_journal_year 2016
_chemical_formula_moiety 'C43 H47 Cl N3 Zn, C4 H10 O'
_chemical_formula_sum 'C47 H57 Cl N3 O Zn'
_chemical_formula_weight 780.77
_space_group_crystal_system orthorhombic
_space_group_IT_number 61
_space_group_name_Hall '-P 2ac 2ab'
_space_group_name_H-M_alt 'P b c a'
_symmetry_space_group_name_Hall '-P 2ac 2ab'
_symmetry_space_group_name_H-M 'P b c a'
_atom_sites_solution_hydrogens geom
_audit_creation_method SHELXL-2014/7
_audit_update_record
;
2015-04-15 deposited with the CCDC.
2015-06-22 downloaded from the CCDC.
;
_cell_angle_alpha 90
_cell_angle_beta 90
_cell_angle_gamma 90
_cell_formula_units_Z 8
_cell_length_a 21.2904(4)
_cell_length_b 17.6160(3)
_cell_length_c 22.1260(4)
_cell_measurement_reflns_used 9582
_cell_measurement_temperature 90(2)
_cell_measurement_theta_max 72.36
_cell_measurement_theta_min 3.82
_cell_volume 8298.4(3)
_computing_cell_refinement 'SAINT (8.34a) (Bruker, 2013)'
_computing_data_collection 'Apex2 (2014.9-1) (Bruker, 2014)'
_computing_data_reduction 'SAINT (8.34a) (Bruker, 2013)'
_computing_molecular_graphics 'Bruker SHELXTL'
_computing_publication_material 'Bruker SHELXTL'
_computing_structure_refinement 'SHELXL-2014/7 (Sheldrick, 2014)'
_computing_structure_solution 'SHELXT (Sheldrick, 2014)'
_diffrn_ambient_temperature 90(2)
_diffrn_measured_fraction_theta_full 0.994
_diffrn_measured_fraction_theta_max 0.993
_diffrn_measurement_device_type 'Bruker APEX-II CCD'
_diffrn_measurement_method '\f and \w scans'
_diffrn_radiation_type CuK\a
_diffrn_radiation_wavelength 1.54178
_diffrn_reflns_av_R_equivalents 0.0226
_diffrn_reflns_av_unetI/netI 0.0170
_diffrn_reflns_Laue_measured_fraction_full 0.994
_diffrn_reflns_Laue_measured_fraction_max 0.993
_diffrn_reflns_limit_h_max 25
_diffrn_reflns_limit_h_min -22
_diffrn_reflns_limit_k_max 20
_diffrn_reflns_limit_k_min -19
_diffrn_reflns_limit_l_max 26
_diffrn_reflns_limit_l_min -26
_diffrn_reflns_number 31110
_diffrn_reflns_point_group_measured_fraction_full 0.994
_diffrn_reflns_point_group_measured_fraction_max 0.993
_diffrn_reflns_theta_full 67.679
_diffrn_reflns_theta_max 68.594
_diffrn_reflns_theta_min 3.821
_exptl_absorpt_coefficient_mu 1.698
_exptl_absorpt_correction_T_max 0.3543
_exptl_absorpt_correction_T_min 0.2206
_exptl_absorpt_correction_type multi-scan
_exptl_absorpt_process_details 'SADABS 2014/3 (Sheldrick, 2014)'
_exptl_crystal_colour Pink
_exptl_crystal_density_diffrn 1.250
_exptl_crystal_description Block
_exptl_crystal_F_000 3320
_exptl_crystal_size_max 1.137
_exptl_crystal_size_mid 0.340
_exptl_crystal_size_min 0.312
_refine_diff_density_max 0.622
_refine_diff_density_min -0.402
_refine_diff_density_rms 0.042
_refine_ls_extinction_method none
_refine_ls_goodness_of_fit_ref 1.041
_refine_ls_hydrogen_treatment constr
_refine_ls_matrix_type full
_refine_ls_number_parameters 529
_refine_ls_number_reflns 7598
_refine_ls_number_restraints 41
_refine_ls_restrained_S_all 1.046
_refine_ls_R_factor_all 0.0315
_refine_ls_R_factor_gt 0.0310
_refine_ls_shift/su_max 0.003
_refine_ls_shift/su_mean 0.000
_refine_ls_structure_factor_coef Fsqd
_refine_ls_weighting_details 'w=1/[\s^2^(Fo^2^)+(0.0477P)^2^+4.0789P] where P=(Fo^2^+2Fc^2^)/3'
_refine_ls_weighting_scheme calc
_refine_ls_wR_factor_gt 0.0874
_refine_ls_wR_factor_ref 0.0878
_reflns_Friedel_coverage 0.000
_reflns_number_gt 7421
_reflns_number_total 7598
_reflns_threshold_expression 'I > 2\s(I)'
_cod_data_source_file c5dt01541c1.cif
_cod_data_source_block TWM161FMI
_cod_depositor_comments
;
The following automatic conversions were performed:

'_exptl_absorpt_correction_type' value 'Multi-scan' changed to
'multi-scan' according to
/usr/data/users/saulius/crontab/automatic-downloads/rss-feeds/RSC/lib/dictionaries/cif_core.dic
dictionary named 'cif_core.dic' version 2.4.2 from 2011-04-26.

Automatic conversion script
Id: cif_fix_values 3271 2015-04-21 07:52:19Z andrius 

 Adding full bibliography for 7035598--7035603.cif.
;
_cod_database_code 7035599
_shelx_shelxl_version_number 2014/7
_shelx_space_group_comment
; 
The symmetry employed for this shelxl refinement is uniquely defined 
by the following loop, which should always be used as a source of 
symmetry information in preference to the above space-group names. 
They are only intended as comments. 
;
_shelx_estimated_absorpt_t_min 0.248
_shelx_estimated_absorpt_t_max 0.619

loop_
_space_group_symop_operation_xyz
'x, y, z'
'x+1/2, -y+1/2, -z'
'-x, y+1/2, -z+1/2'
'-x+1/2, -y, z+1/2'
'-x, -y, -z'
'-x-1/2, y-1/2, z'
'x, -y-1/2, z-1/2'
'x-1/2, y, -z-1/2'

loop_
_atom_site_label
_atom_site_type_symbol
_atom_site_fract_x
_atom_site_fract_y
_atom_site_fract_z
_atom_site_U_iso_or_equiv
_atom_site_adp_type
_atom_site_occupancy
_atom_site_site_symmetry_order
_atom_site_calc_flag
_atom_site_refinement_flags_posn
_atom_site_refinement_flags_adp
_atom_site_refinement_flags_occupancy
_atom_site_disorder_assembly
_atom_site_disorder_group
Zn1 Zn 0.46563(2) 0.80409(2) 0.57524(2) 0.02198(7) Uani 1 1 d . . . . .
Cl1 Cl 0.38980(2) 0.79431(3) 0.51067(2) 0.04013(11) Uani 1 1 d . . . . .
C1 C 0.55885(6) 0.78355(8) 0.46529(6) 0.0215(3) Uani 1 1 d . . . . .
N1 N 0.41667(5) 0.79053(6) 0.66403(5) 0.0215(2) Uani 1 1 d . . . . .
C2 C 0.56099(7) 0.70574(8) 0.45221(7) 0.0274(3) Uani 1 1 d . . . . .
N2 N 0.51885(5) 0.86021(6) 0.63131(5) 0.0207(2) Uani 1 1 d . . . . .
C3 C 0.56667(8) 0.68319(9) 0.39199(7) 0.0317(3) Uani 1 1 d . . . . .
H3 H 0.5686 0.6306 0.3825 0.038 Uiso 1 1 calc R U . . .
N3 N 0.55146(5) 0.80647(6) 0.52697(5) 0.0205(2) Uani 1 1 d . . . . .
C4 C 0.56955(7) 0.73602(9) 0.34603(7) 0.0317(3) Uani 1 1 d . . . . .
H4 H 0.5741 0.7198 0.3053 0.038 Uiso 1 1 calc R U . . .
C5 C 0.56582(7) 0.81234(9) 0.35935(7) 0.0281(3) Uani 1 1 d . . . . .
H5 H 0.5671 0.8483 0.3274 0.034 Uiso 1 1 calc R U . . .
C6 C 0.56014(6) 0.83802(8) 0.41879(6) 0.0230(3) Uani 1 1 d . . . . .
C7 C 0.55468(9) 0.64605(9) 0.50121(7) 0.0390(4) Uani 1 1 d . . . . .
H7 H 0.5539 0.6729 0.5410 0.047 Uiso 1 1 calc R U . . .
C8 C 0.49165(11) 0.60462(11) 0.49393(11) 0.0562(5) Uani 1 1 d . . . . .
H8A H 0.4573 0.6415 0.4958 0.084 Uiso 1 1 calc R U . . .
H8B H 0.4868 0.5674 0.5265 0.084 Uiso 1 1 calc R U . . .
H8C H 0.4907 0.5785 0.4548 0.084 Uiso 1 1 calc R U . . .
C9 C 0.60970(10) 0.59030(10) 0.50225(9) 0.0481(5) Uani 1 1 d . . . . .
H9A H 0.6117 0.5632 0.4636 0.072 Uiso 1 1 calc R U . . .
H9B H 0.6037 0.5538 0.5351 0.072 Uiso 1 1 calc R U . . .
H9C H 0.6490 0.6182 0.5086 0.072 Uiso 1 1 calc R U . . .
C10 C 0.55089(7) 0.92235(8) 0.43068(6) 0.0265(3) Uani 1 1 d . . . . .
H10 H 0.5583 0.9313 0.4747 0.032 Uiso 1 1 calc R U . . .
C11 C 0.48277(8) 0.94484(9) 0.41695(8) 0.0365(4) Uani 1 1 d . . . . .
H11A H 0.4747 0.9394 0.3736 0.055 Uiso 1 1 calc R U . . .
H11B H 0.4759 0.9977 0.4290 0.055 Uiso 1 1 calc R U . . .
H11C H 0.4541 0.9118 0.4396 0.055 Uiso 1 1 calc R U . . .
C12 C 0.59692(8) 0.97249(9) 0.39565(7) 0.0349(3) Uani 1 1 d . . . . .
H12A H 0.6399 0.9548 0.4027 0.052 Uiso 1 1 calc R U . . .
H12B H 0.5929 1.0252 0.4094 0.052 Uiso 1 1 calc R U . . .
H12C H 0.5874 0.9697 0.3524 0.052 Uiso 1 1 calc R U . . .
C13 C 0.59550(6) 0.84653(7) 0.55462(6) 0.0208(3) Uani 1 1 d . . . . .
C14 C 0.65806(6) 0.86369(8) 0.52840(6) 0.0234(3) Uani 1 1 d . . . . .
C15 C 0.69505(7) 0.80620(9) 0.50351(7) 0.0304(3) Uani 1 1 d . . . . .
H15 H 0.6801 0.7554 0.5032 0.036 Uiso 1 1 calc R U . . .
C16 C 0.75351(8) 0.82297(12) 0.47924(7) 0.0419(4) Uani 1 1 d . . . . .
H16 H 0.7784 0.7836 0.4623 0.050 Uiso 1 1 calc R U . . .
C17 C 0.77568(8) 0.89654(13) 0.47961(7) 0.0456(5) Uani 1 1 d . . . . .
H17 H 0.8159 0.9076 0.4632 0.055 Uiso 1 1 calc R U . . .
C18 C 0.73966(8) 0.95398(11) 0.50375(7) 0.0412(4) Uani 1 1 d . . . . .
H18 H 0.7551 1.0046 0.5039 0.049 Uiso 1 1 calc R U . . .
C19 C 0.68071(7) 0.93817(9) 0.52800(7) 0.0299(3) Uani 1 1 d . . . . .
H19 H 0.6559 0.9780 0.5443 0.036 Uiso 1 1 calc R U . . .
C20 C 0.57970(6) 0.87377(7) 0.61456(6) 0.0202(3) Uani 1 1 d . . . . .
C21 C 0.62109(6) 0.90739(8) 0.65543(6) 0.0235(3) Uani 1 1 d . . . . .
H21 H 0.6635 0.9167 0.6443 0.028 Uiso 1 1 calc R U . . .
C22 C 0.59979(7) 0.92706(8) 0.71239(6) 0.0257(3) Uani 1 1 d . . . . .
H22 H 0.6267 0.9533 0.7395 0.031 Uiso 1 1 calc R U . . .
C23 C 0.53855(6) 0.90824(8) 0.73011(6) 0.0239(3) Uani 1 1 d . . . . .
H23 H 0.5241 0.9198 0.7697 0.029 Uiso 1 1 calc R U . . .
C24 C 0.49962(6) 0.87258(7) 0.68917(6) 0.0213(3) Uani 1 1 d . . . . .
C25 C 0.43873(6) 0.83781(7) 0.70425(6) 0.0221(3) Uani 1 1 d . . . . .
C26 C 0.40959(7) 0.85827(8) 0.76331(6) 0.0254(3) Uani 1 1 d . . . . .
C27 C 0.40074(7) 0.93514(9) 0.77717(7) 0.0312(3) Uani 1 1 d . . . . .
H27 H 0.4130 0.9728 0.7488 0.037 Uiso 1 1 calc R U . . .
C28 C 0.37434(9) 0.95695(10) 0.83186(8) 0.0412(4) Uani 1 1 d . . . . .
H28 H 0.3673 1.0091 0.8403 0.049 Uiso 1 1 calc R U . . .
C29 C 0.35844(9) 0.90224(11) 0.87387(8) 0.0469(4) Uani 1 1 d . . . . .
H29 H 0.3410 0.9170 0.9116 0.056 Uiso 1 1 calc R U . . .
C30 C 0.36777(9) 0.82598(11) 0.86126(7) 0.0440(4) Uani 1 1 d . . . . .
H30 H 0.3573 0.7887 0.8906 0.053 Uiso 1 1 calc R U . . .
C31 C 0.39235(8) 0.80381(9) 0.80580(7) 0.0331(3) Uani 1 1 d . . . . .
H31 H 0.3974 0.7514 0.7969 0.040 Uiso 1 1 calc R U . . .
C32 C 0.35970(7) 0.74851(8) 0.67219(6) 0.0235(3) Uani 1 1 d . . . . .
C33 C 0.30062(7) 0.78390(9) 0.67308(6) 0.0273(3) Uani 1 1 d . . . . .
C34 C 0.24745(7) 0.73791(10) 0.67822(7) 0.0335(3) Uani 1 1 d . . . . .
H34 H 0.2071 0.7609 0.6788 0.040 Uiso 1 1 calc R U . . .
C35 C 0.25201(7) 0.65995(10) 0.68254(7) 0.0358(3) Uani 1 1 d . . . . .
H35 H 0.2153 0.6299 0.6872 0.043 Uiso 1 1 calc R U . . .
C36 C 0.31041(7) 0.62591(9) 0.68001(7) 0.0320(3) Uani 1 1 d . . . . .
H36 H 0.3133 0.5722 0.6825 0.038 Uiso 1 1 calc R U . . .
C37 C 0.36504(7) 0.66853(8) 0.67395(6) 0.0258(3) Uani 1 1 d . . . . .
C38 C 0.29157(7) 0.86914(9) 0.66676(7) 0.0323(3) Uani 1 1 d . . . . .
H38 H 0.3339 0.8936 0.6661 0.039 Uiso 1 1 calc R U . . .
C39 C 0.25806(9) 0.88828(11) 0.60754(8) 0.0453(4) Uani 1 1 d . . . . .
H39A H 0.2834 0.8704 0.5734 0.068 Uiso 1 1 calc R U . . .
H39B H 0.2524 0.9434 0.6046 0.068 Uiso 1 1 calc R U . . .
H39C H 0.2169 0.8633 0.6067 0.068 Uiso 1 1 calc R U . . .
C40 C 0.25472(8) 0.90106(11) 0.72084(9) 0.0448(4) Uani 1 1 d . . . . .
H40A H 0.2114 0.8822 0.7195 0.067 Uiso 1 1 calc R U . . .
H40B H 0.2545 0.9566 0.7189 0.067 Uiso 1 1 calc R U . . .
H40C H 0.2747 0.8847 0.7585 0.067 Uiso 1 1 calc R U . . .
C41 C 0.42874(7) 0.62993(8) 0.67093(7) 0.0296(3) Uani 1 1 d . . . . .
H41 H 0.4567 0.6621 0.6452 0.035 Uiso 1 1 calc R U . . .
C42 C 0.42644(8) 0.55059(8) 0.64253(7) 0.0335(3) Uani 1 1 d . . . . .
H42A H 0.4023 0.5165 0.6687 0.050 Uiso 1 1 calc R U . . .
H42B H 0.4693 0.5310 0.6380 0.050 Uiso 1 1 calc R U . . .
H42C H 0.4063 0.5536 0.6028 0.050 Uiso 1 1 calc R U . . .
C43 C 0.45881(9) 0.62443(10) 0.73378(8) 0.0447(4) Uani 1 1 d . . . . .
H43A H 0.4677 0.6756 0.7490 0.067 Uiso 1 1 calc R U . . .
H43B H 0.4981 0.5955 0.7311 0.067 Uiso 1 1 calc R U . . .
H43C H 0.4299 0.5987 0.7615 0.067 Uiso 1 1 calc R U . . .
C51 C 0.2000(2) 0.0851(3) 0.8516(3) 0.0547(11) Uani 0.68 1 d D U P A 1
H51A H 0.2188 0.0498 0.8806 0.082 Uiso 0.68 1 calc R U P A 1
H51B H 0.2020 0.0632 0.8110 0.082 Uiso 0.68 1 calc R U P A 1
H51C H 0.1560 0.0943 0.8625 0.082 Uiso 0.68 1 calc R U P A 1
C51B C 0.1899(5) 0.1130(5) 0.8569(5) 0.049(2) Uani 0.32 1 d D U P B 2
H51D H 0.2012 0.0618 0.8436 0.074 Uiso 0.32 1 calc R U P B 2
H51E H 0.1884 0.1471 0.8219 0.074 Uiso 0.32 1 calc R U P B 2
H51F H 0.1486 0.1117 0.8765 0.074 Uiso 0.32 1 calc R U P B 2
C52 C 0.23553(12) 0.15913(16) 0.85263(13) 0.0447(6) Uani 0.68 1 d D U P A 1
H52A H 0.2177 0.1948 0.8226 0.054 Uiso 0.68 1 calc R U P A 1
H52B H 0.2328 0.1827 0.8932 0.054 Uiso 0.68 1 calc R U P A 1
C52B C 0.2380(2) 0.1413(4) 0.9011(3) 0.0448(9) Uani 0.32 1 d D U P B 2
H52C H 0.2261 0.1932 0.9139 0.054 Uiso 0.32 1 calc R U P B 2
H52D H 0.2370 0.1084 0.9373 0.054 Uiso 0.32 1 calc R U P B 2
O53 O 0.29879(7) 0.14226(9) 0.83834(8) 0.0329(3) Uani 0.68 1 d D U P A 1
O53B O 0.30054(17) 0.1431(2) 0.8782(2) 0.0391(7) Uani 0.32 1 d D U P B 2
C54 C 0.33618(15) 0.20900(18) 0.83565(17) 0.0347(8) Uani 0.68 1 d D . P A 1
H54A H 0.3370 0.2344 0.8756 0.042 Uiso 0.68 1 calc R U P A 1
H54B H 0.3187 0.2449 0.8056 0.042 Uiso 0.68 1 calc R U P A 1
C54B C 0.3117(4) 0.2067(5) 0.8404(5) 0.0347(8) Uani 0.32 1 d D . P B 2
H54C H 0.3067 0.2541 0.8639 0.042 Uiso 0.32 1 calc R U P B 2
H54D H 0.2809 0.2072 0.8069 0.042 Uiso 0.32 1 calc R U P B 2
C55 C 0.40125(17) 0.1852(2) 0.81765(19) 0.0412(8) Uani 0.68 1 d D U P A 1
H55A H 0.3995 0.1574 0.7793 0.062 Uiso 0.68 1 calc R U P A 1
H55B H 0.4191 0.1524 0.8490 0.062 Uiso 0.68 1 calc R U P A 1
H55C H 0.4277 0.2303 0.8128 0.062 Uiso 0.68 1 calc R U P A 1
C55B C 0.3771(5) 0.2021(5) 0.8154(4) 0.044(2) Uani 0.32 1 d D U P B 2
H55D H 0.3799 0.1594 0.7872 0.066 Uiso 0.32 1 calc R U P B 2
H55E H 0.4069 0.1944 0.8486 0.066 Uiso 0.32 1 calc R U P B 2
H55F H 0.3872 0.2494 0.7942 0.066 Uiso 0.32 1 calc R U P B 2

loop_
_atom_site_aniso_label
_atom_site_aniso_U_11
_atom_site_aniso_U_22
_atom_site_aniso_U_33
_atom_site_aniso_U_23
_atom_site_aniso_U_13
_atom_site_aniso_U_12
Zn1 0.02276(12) 0.02287(12) 0.02030(11) -0.00140(6) 0.00088(7) -0.00174(6)
Cl1 0.0297(2) 0.0637(3) 0.02697(19) -0.00376(16) -0.00352(14) -0.01186(17)
C1 0.0196(6) 0.0252(7) 0.0198(6) -0.0013(5) 0.0012(5) 0.0000(5)
N1 0.0227(6) 0.0215(5) 0.0204(5) 0.0025(4) 0.0016(4) 0.0012(4)
C2 0.0329(8) 0.0251(7) 0.0241(7) -0.0025(5) 0.0026(6) -0.0009(6)
N2 0.0226(5) 0.0200(5) 0.0196(5) -0.0006(4) 0.0007(4) 0.0003(4)
C3 0.0392(8) 0.0274(7) 0.0286(8) -0.0083(6) 0.0027(6) -0.0014(6)
N3 0.0231(6) 0.0192(6) 0.0192(6) 0.0004(4) 0.0012(5) 0.0011(4)
C4 0.0338(8) 0.0407(9) 0.0204(7) -0.0073(6) -0.0002(6) -0.0003(6)
C5 0.0285(7) 0.0345(8) 0.0212(7) 0.0027(6) -0.0023(6) 0.0014(6)
C6 0.0200(6) 0.0268(7) 0.0222(7) 0.0006(5) -0.0016(5) 0.0010(5)
C7 0.0647(11) 0.0226(7) 0.0298(8) -0.0009(6) 0.0103(8) 0.0020(7)
C8 0.0670(13) 0.0333(9) 0.0684(13) 0.0069(9) 0.0266(11) -0.0051(9)
C9 0.0696(13) 0.0293(9) 0.0454(10) 0.0065(7) -0.0011(9) 0.0066(8)
C10 0.0297(7) 0.0246(7) 0.0250(7) 0.0042(5) -0.0009(6) 0.0026(6)
C11 0.0332(8) 0.0325(8) 0.0436(9) 0.0061(7) -0.0011(7) 0.0076(7)
C12 0.0403(9) 0.0309(8) 0.0336(8) 0.0058(6) 0.0015(7) -0.0032(6)
C13 0.0227(6) 0.0177(6) 0.0219(6) 0.0026(5) 0.0000(5) 0.0025(5)
C14 0.0212(6) 0.0314(7) 0.0176(6) 0.0019(5) -0.0013(5) 0.0009(5)
C15 0.0257(7) 0.0426(9) 0.0228(7) -0.0031(6) -0.0027(6) 0.0068(6)
C16 0.0255(8) 0.0752(13) 0.0250(8) -0.0079(8) 0.0002(6) 0.0102(8)
C17 0.0242(8) 0.0898(15) 0.0228(7) 0.0013(8) 0.0015(6) -0.0111(8)
C18 0.0349(8) 0.0601(11) 0.0286(8) 0.0100(7) -0.0051(7) -0.0195(8)
C19 0.0287(7) 0.0351(8) 0.0259(7) 0.0045(6) -0.0026(6) -0.0055(6)
C20 0.0215(6) 0.0174(6) 0.0218(6) 0.0017(5) 0.0007(5) 0.0016(5)
C21 0.0229(6) 0.0224(7) 0.0252(7) 0.0000(5) -0.0011(5) 0.0015(5)
C22 0.0265(7) 0.0253(7) 0.0253(7) -0.0038(5) -0.0043(5) 0.0015(5)
C23 0.0291(7) 0.0228(7) 0.0197(6) -0.0012(5) 0.0000(5) 0.0038(5)
C24 0.0255(7) 0.0186(6) 0.0199(6) 0.0007(5) 0.0015(5) 0.0038(5)
C25 0.0260(7) 0.0206(6) 0.0197(6) 0.0029(5) 0.0010(5) 0.0041(5)
C26 0.0259(7) 0.0292(7) 0.0209(7) -0.0011(5) 0.0032(5) -0.0007(6)
C27 0.0359(8) 0.0295(8) 0.0283(7) -0.0008(6) 0.0081(6) 0.0007(6)
C28 0.0485(10) 0.0383(9) 0.0368(9) -0.0104(7) 0.0132(7) -0.0002(7)
C29 0.0574(11) 0.0538(11) 0.0296(8) -0.0113(8) 0.0188(8) -0.0087(9)
C30 0.0574(11) 0.0484(10) 0.0260(8) 0.0029(7) 0.0121(7) -0.0128(8)
C31 0.0421(9) 0.0319(8) 0.0254(8) 0.0012(6) 0.0036(6) -0.0046(6)
C32 0.0262(7) 0.0275(7) 0.0168(6) 0.0022(5) 0.0008(5) -0.0022(5)
C33 0.0271(7) 0.0345(8) 0.0204(7) 0.0029(6) 0.0026(5) 0.0005(6)
C34 0.0244(7) 0.0477(9) 0.0285(7) 0.0023(7) 0.0026(6) -0.0017(6)
C35 0.0312(8) 0.0457(9) 0.0304(8) 0.0029(7) 0.0015(6) -0.0139(7)
C36 0.0371(8) 0.0313(8) 0.0276(7) 0.0030(6) -0.0022(6) -0.0091(6)
C37 0.0306(7) 0.0273(7) 0.0193(6) 0.0023(5) -0.0025(5) -0.0039(6)
C38 0.0270(7) 0.0339(8) 0.0362(8) 0.0052(6) 0.0046(6) 0.0065(6)
C39 0.0410(9) 0.0476(10) 0.0474(10) 0.0139(8) -0.0021(8) 0.0099(8)
C40 0.0365(9) 0.0446(10) 0.0533(10) -0.0027(8) 0.0128(8) 0.0101(7)
C41 0.0339(8) 0.0230(7) 0.0319(8) 0.0008(6) -0.0032(6) -0.0006(6)
C42 0.0455(9) 0.0262(7) 0.0288(7) 0.0000(6) -0.0026(7) 0.0005(6)
C43 0.0509(10) 0.0376(9) 0.0457(10) -0.0105(8) -0.0207(8) 0.0119(8)
C51 0.0398(19) 0.064(3) 0.060(2) 0.013(2) 0.0010(16) -0.0174(19)
C51B 0.045(4) 0.044(4) 0.059(4) 0.001(3) 0.001(3) -0.007(3)
C52 0.0326(12) 0.0551(15) 0.0463(13) 0.0013(11) 0.0030(11) -0.0030(11)
C52B 0.0346(18) 0.055(2) 0.0445(18) 0.0065(18) 0.0027(17) -0.0044(17)
O53 0.0305(8) 0.0304(8) 0.0378(9) -0.0001(8) 0.0002(8) -0.0053(6)
O53B 0.0341(14) 0.0382(14) 0.0449(16) 0.0098(15) -0.0016(15) -0.0023(12)
C54 0.035(3) 0.0318(10) 0.0369(12) -0.0021(8) -0.001(2) -0.0109(17)
C54B 0.035(3) 0.0318(10) 0.0369(12) -0.0021(8) -0.001(2) -0.0109(17)
C55 0.038(2) 0.049(2) 0.0365(15) -0.0029(14) 0.0006(16) -0.0093(15)
C55B 0.049(5) 0.043(4) 0.040(3) -0.006(3) 0.003(4) -0.010(3)

loop_
_atom_type_symbol
_atom_type_description
_atom_type_scat_dispersion_real
_atom_type_scat_dispersion_imag
_atom_type_scat_source
C C 0.0181 0.0091 'International Tables Vol C Tables 4.2.6.8 and 6.1.1.4'
H H 0.0000 0.0000 'International Tables Vol C Tables 4.2.6.8 and 6.1.1.4'
N N 0.0311 0.0180 'International Tables Vol C Tables 4.2.6.8 and 6.1.1.4'
O O 0.0492 0.0322 'International Tables Vol C Tables 4.2.6.8 and 6.1.1.4'
Zn Zn -1.5491 0.6778 'International Tables Vol C Tables 4.2.6.8 and 6.1.1.4'
Cl Cl 0.3639 0.7018 'International Tables Vol C Tables 4.2.6.8 and 6.1.1.4'

loop_
_geom_angle_atom_site_label_1
_geom_angle_atom_site_label_2
_geom_angle_atom_site_label_3
_geom_angle
N2 Zn1 N3 79.01(5)
N2 Zn1 Cl1 153.47(4)
N3 Zn1 Cl1 108.22(3)
N2 Zn1 N1 76.47(4)
N3 Zn1 N1 147.94(4)
Cl1 Zn1 N1 102.93(3)
C2 C1 C6 121.00(13)
C2 C1 N3 118.44(12)
C6 C1 N3 120.46(12)
C25 N1 C32 123.23(11)
C25 N1 Zn1 111.27(9)
C32 N1 Zn1 124.09(8)
C3 C2 C1 118.59(14)
C3 C2 C7 119.53(13)
C1 C2 C7 121.84(13)
C24 N2 C20 120.75(11)
C24 N2 Zn1 120.31(9)
C20 N2 Zn1 117.80(9)
C4 C3 C2 121.02(14)
C4 C3 H3 119.5
C2 C3 H3 119.5
C13 N3 C1 120.87(11)
C13 N3 Zn1 112.89(9)
C1 N3 Zn1 124.75(9)
C5 C4 C3 119.85(14)
C5 C4 H4 120.1
C3 C4 H4 120.1
C4 C5 C6 121.48(14)
C4 C5 H5 119.3
C6 C5 H5 119.3
C5 C6 C1 118.02(13)
C5 C6 C10 119.37(12)
C1 C6 C10 122.46(12)
C2 C7 C9 112.85(14)
C2 C7 C8 109.39(15)
C9 C7 C8 111.45(15)
C2 C7 H7 107.6
C9 C7 H7 107.6
C8 C7 H7 107.6
C7 C8 H8A 109.5
C7 C8 H8B 109.5
H8A C8 H8B 109.5
C7 C8 H8C 109.5
H8A C8 H8C 109.5
H8B C8 H8C 109.5
C7 C9 H9A 109.5
C7 C9 H9B 109.5
H9A C9 H9B 109.5
C7 C9 H9C 109.5
H9A C9 H9C 109.5
H9B C9 H9C 109.5
C6 C10 C12 113.15(12)
C6 C10 C11 109.90(13)
C12 C10 C11 110.86(12)
C6 C10 H10 107.6
C12 C10 H10 107.6
C11 C10 H10 107.6
C10 C11 H11A 109.5
C10 C11 H11B 109.5
H11A C11 H11B 109.5
C10 C11 H11C 109.5
H11A C11 H11C 109.5
H11B C11 H11C 109.5
C10 C12 H12A 109.5
C10 C12 H12B 109.5
H12A C12 H12B 109.5
C10 C12 H12C 109.5
H12A C12 H12C 109.5
H12B C12 H12C 109.5
N3 C13 C20 115.77(12)
N3 C13 C14 124.33(12)
C20 C13 C14 119.90(12)
C15 C14 C19 118.93(13)
C15 C14 C13 120.85(13)
C19 C14 C13 120.23(13)
C16 C15 C14 120.28(16)
C16 C15 H15 119.9
C14 C15 H15 119.9
C17 C16 C15 120.32(16)
C17 C16 H16 119.8
C15 C16 H16 119.8
C18 C17 C16 120.14(15)
C18 C17 H17 119.9
C16 C17 H17 119.9
C17 C18 C19 120.26(17)
C17 C18 H18 119.9
C19 C18 H18 119.9
C18 C19 C14 120.07(15)
C18 C19 H19 120.0
C14 C19 H19 120.0
N2 C20 C21 119.79(12)
N2 C20 C13 114.18(11)
C21 C20 C13 125.93(12)
C22 C21 C20 119.32(13)
C22 C21 H21 120.3
C20 C21 H21 120.3
C21 C22 C23 120.05(13)
C21 C22 H22 120.0
C23 C22 H22 120.0
C24 C23 C22 118.89(13)
C24 C23 H23 120.6
C22 C23 H23 120.6
N2 C24 C23 120.64(12)
N2 C24 C25 114.29(11)
C23 C24 C25 124.74(12)
N1 C25 C24 115.30(12)
N1 C25 C26 126.99(13)
C24 C25 C26 117.69(12)
C31 C26 C27 118.87(13)
C31 C26 C25 122.34(13)
C27 C26 C25 118.77(12)
C28 C27 C26 120.83(15)
C28 C27 H27 119.6
C26 C27 H27 119.6
C29 C28 C27 119.52(16)
C29 C28 H28 120.2
C27 C28 H28 120.2
C28 C29 C30 120.37(15)
C28 C29 H29 119.8
C30 C29 H29 119.8
C29 C30 C31 120.26(16)
C29 C30 H30 119.9
C31 C30 H30 119.9
C30 C31 C26 120.11(15)
C30 C31 H31 119.9
C26 C31 H31 119.9
C33 C32 C37 120.94(13)
C33 C32 N1 122.07(12)
C37 C32 N1 116.76(12)
C34 C33 C32 118.02(14)
C34 C33 C38 118.53(13)
C32 C33 C38 123.43(13)
C35 C34 C33 121.72(14)
C35 C34 H34 119.1
C33 C34 H34 119.1
C34 C35 C36 119.50(14)
C34 C35 H35 120.3
C36 C35 H35 120.3
C35 C36 C37 121.48(15)
C35 C36 H36 119.3
C37 C36 H36 119.3
C36 C37 C32 118.25(13)
C36 C37 C41 120.62(13)
C32 C37 C41 121.11(12)
C33 C38 C39 110.83(14)
C33 C38 C40 110.75(13)
C39 C38 C40 110.38(14)
C33 C38 H38 108.3
C39 C38 H38 108.3
C40 C38 H38 108.3
C38 C39 H39A 109.5
C38 C39 H39B 109.5
H39A C39 H39B 109.5
C38 C39 H39C 109.5
H39A C39 H39C 109.5
H39B C39 H39C 109.5
C38 C40 H40A 109.5
C38 C40 H40B 109.5
H40A C40 H40B 109.5
C38 C40 H40C 109.5
H40A C40 H40C 109.5
H40B C40 H40C 109.5
C37 C41 C42 113.43(12)
C37 C41 C43 111.17(13)
C42 C41 C43 109.11(12)
C37 C41 H41 107.6
C42 C41 H41 107.6
C43 C41 H41 107.6
C41 C42 H42A 109.5
C41 C42 H42B 109.5
H42A C42 H42B 109.5
C41 C42 H42C 109.5
H42A C42 H42C 109.5
H42B C42 H42C 109.5
C41 C43 H43A 109.5
C41 C43 H43B 109.5
H43A C43 H43B 109.5
C41 C43 H43C 109.5
H43A C43 H43C 109.5
H43B C43 H43C 109.5
C52 C51 H51A 109.5
C52 C51 H51B 109.5
H51A C51 H51B 109.5
C52 C51 H51C 109.5
H51A C51 H51C 109.5
H51B C51 H51C 109.5
C52B C51B H51D 109.5
C52B C51B H51E 109.5
H51D C51B H51E 109.5
C52B C51B H51F 109.5
H51D C51B H51F 109.5
H51E C51B H51F 109.5
O53 C52 C51 107.0(3)
O53 C52 H52A 110.3
C51 C52 H52A 110.3
O53 C52 H52B 110.3
C51 C52 H52B 110.3
H52A C52 H52B 108.6
O53B C52B C51B 114.5(6)
O53B C52B H52C 108.6
C51B C52B H52C 108.6
O53B C52B H52D 108.6
C51B C52B H52D 108.6
H52C C52B H52D 107.6
C52 O53 C54 111.6(2)
C54B O53B C52B 112.6(5)
O53 C54 C55 107.3(3)
O53 C54 H54A 110.3
C55 C54 H54A 110.3
O53 C54 H54B 110.3
C55 C54 H54B 110.3
H54A C54 H54B 108.5
O53B C54B C55B 109.3(7)
O53B C54B H54C 109.8
C55B C54B H54C 109.8
O53B C54B H54D 109.8
C55B C54B H54D 109.8
H54C C54B H54D 108.3
C54 C55 H55A 109.5
C54 C55 H55B 109.5
H55A C55 H55B 109.5
C54 C55 H55C 109.5
H55A C55 H55C 109.5
H55B C55 H55C 109.5
C54B C55B H55D 109.5
C54B C55B H55E 109.5
H55D C55B H55E 109.5
C54B C55B H55F 109.5
H55D C55B H55F 109.5
H55E C55B H55F 109.5

loop_
_geom_bond_atom_site_label_1
_geom_bond_atom_site_label_2
_geom_bond_distance
Zn1 N2 1.9494(11)
Zn1 N3 2.1171(12)
Zn1 Cl1 2.1627(4)
Zn1 N1 2.2366(11)
C1 C2 1.4017(19)
C1 C6 1.4071(19)
C1 N3 1.4318(17)
N1 C25 1.3064(18)
N1 C32 1.4324(18)
C2 C3 1.395(2)
C2 C7 1.516(2)
N2 C24 1.3616(17)
N2 C20 1.3684(17)
C3 C4 1.380(2)
C3 H3 0.9500
N3 C13 1.3234(18)
C4 C5 1.379(2)
C4 H4 0.9500
C5 C6 1.396(2)
C5 H5 0.9500
C6 C10 1.521(2)
C7 C9 1.529(3)
C7 C8 1.536(3)
C7 H7 1.0000
C8 H8A 0.9800
C8 H8B 0.9800
C8 H8C 0.9800
C9 H9A 0.9800
C9 H9B 0.9800
C9 H9C 0.9800
C10 C12 1.530(2)
C10 C11 1.534(2)
C10 H10 1.0000
C11 H11A 0.9800
C11 H11B 0.9800
C11 H11C 0.9800
C12 H12A 0.9800
C12 H12B 0.9800
C12 H12C 0.9800
C13 C20 1.4501(18)
C13 C14 1.4837(18)
C14 C15 1.396(2)
C14 C19 1.398(2)
C15 C16 1.387(2)
C15 H15 0.9500
C16 C17 1.379(3)
C16 H16 0.9500
C17 C18 1.377(3)
C17 H17 0.9500
C18 C19 1.393(2)
C18 H18 0.9500
C19 H19 0.9500
C20 C21 1.3947(19)
C21 C22 1.383(2)
C21 H21 0.9500
C22 C23 1.401(2)
C22 H22 0.9500
C23 C24 1.3792(19)
C23 H23 0.9500
C24 C25 1.4721(19)
C25 C26 1.4908(18)
C26 C31 1.392(2)
C26 C27 1.401(2)
C27 C28 1.388(2)
C27 H27 0.9500
C28 C29 1.381(3)
C28 H28 0.9500
C29 C30 1.386(3)
C29 H29 0.9500
C30 C31 1.390(2)
C30 H30 0.9500
C31 H31 0.9500
C32 C33 1.404(2)
C32 C37 1.414(2)
C33 C34 1.397(2)
C33 C38 1.520(2)
C34 C35 1.380(3)
C34 H34 0.9500
C35 C36 1.382(2)
C35 H35 0.9500
C36 C37 1.391(2)
C36 H36 0.9500
C37 C41 1.519(2)
C38 C39 1.529(2)
C38 C40 1.537(2)
C38 H38 1.0000
C39 H39A 0.9800
C39 H39B 0.9800
C39 H39C 0.9800
C40 H40A 0.9800
C40 H40B 0.9800
C40 H40C 0.9800
C41 C42 1.533(2)
C41 C43 1.534(2)
C41 H41 1.0000
C42 H42A 0.9800
C42 H42B 0.9800
C42 H42C 0.9800
C43 H43A 0.9800
C43 H43B 0.9800
C43 H43C 0.9800
C51 C52 1.507(5)
C51 H51A 0.9800
C51 H51B 0.9800
C51 H51C 0.9800
C51B C52B 1.500(8)
C51B H51D 0.9800
C51B H51E 0.9800
C51B H51F 0.9800
C52 O53 1.415(3)
C52 H52A 0.9900
C52 H52B 0.9900
C52B O53B 1.425(6)
C52B H52C 0.9900
C52B H52D 0.9900
O53 C54 1.421(3)
O53B C54B 1.418(7)
C54 C55 1.501(4)
C54 H54A 0.9900
C54 H54B 0.9900
C54B C55B 1.500(7)
C54B H54C 0.9900
C54B H54D 0.9900
C55 H55A 0.9800
C55 H55B 0.9800
C55 H55C 0.9800
C55B H55D 0.9800
C55B H55E 0.9800
C55B H55F 0.9800

loop_
_geom_torsion_atom_site_label_1
_geom_torsion_atom_site_label_2
_geom_torsion_atom_site_label_3
_geom_torsion_atom_site_label_4
_geom_torsion
C6 C1 C2 C3 2.2(2)
N3 C1 C2 C3 178.48(13)
C6 C1 C2 C7 -175.27(14)
N3 C1 C2 C7 1.0(2)
C1 C2 C3 C4 -0.6(2)
C7 C2 C3 C4 176.94(16)
C2 C1 N3 C13 117.59(15)
C6 C1 N3 C13 -66.12(17)
C2 C1 N3 Zn1 -77.33(15)
C6 C1 N3 Zn1 98.96(13)
C2 C3 C4 C5 -1.0(2)
C3 C4 C5 C6 1.0(2)
C4 C5 C6 C1 0.5(2)
C4 C5 C6 C10 -175.08(14)
C2 C1 C6 C5 -2.2(2)
N3 C1 C6 C5 -178.38(12)
C2 C1 C6 C10 173.30(13)
N3 C1 C6 C10 -2.9(2)
C3 C2 C7 C9 57.9(2)
C1 C2 C7 C9 -124.67(16)
C3 C2 C7 C8 -66.80(19)
C1 C2 C7 C8 110.66(17)
C5 C6 C10 C12 -47.78(18)
C1 C6 C10 C12 136.80(14)
C5 C6 C10 C11 76.74(17)
C1 C6 C10 C11 -98.68(15)
C1 N3 C13 C20 173.19(11)
Zn1 N3 C13 C20 6.46(14)
C1 N3 C13 C14 -7.32(19)
Zn1 N3 C13 C14 -174.05(10)
N3 C13 C14 C15 -49.69(19)
C20 C13 C14 C15 129.78(14)
N3 C13 C14 C19 129.94(14)
C20 C13 C14 C19 -50.59(18)
C19 C14 C15 C16 0.5(2)
C13 C14 C15 C16 -179.88(13)
C14 C15 C16 C17 0.2(2)
C15 C16 C17 C18 -0.4(2)
C16 C17 C18 C19 0.1(2)
C17 C18 C19 C14 0.5(2)
C15 C14 C19 C18 -0.8(2)
C13 C14 C19 C18 179.53(13)
C24 N2 C20 C21 -6.17(19)
Zn1 N2 C20 C21 -174.04(9)
C24 N2 C20 C13 170.51(11)
Zn1 N2 C20 C13 2.65(14)
N3 C13 C20 N2 -6.16(17)
C14 C13 C20 N2 174.32(11)
N3 C13 C20 C21 170.29(12)
C14 C13 C20 C21 -9.2(2)
N2 C20 C21 C22 -0.42(19)
C13 C20 C21 C22 -176.69(13)
C20 C21 C22 C23 4.6(2)
C21 C22 C23 C24 -2.4(2)
C20 N2 C24 C23 8.54(19)
Zn1 N2 C24 C23 176.10(10)
C20 N2 C24 C25 -165.21(11)
Zn1 N2 C24 C25 2.36(15)
C22 C23 C24 N2 -4.2(2)
C22 C23 C24 C25 168.87(12)
C32 N1 C25 C24 176.84(11)
Zn1 N1 C25 C24 -16.21(14)
C32 N1 C25 C26 -1.7(2)
Zn1 N1 C25 C26 165.24(11)
N2 C24 C25 N1 10.46(17)
C23 C24 C25 N1 -162.99(13)
N2 C24 C25 C26 -170.84(11)
C23 C24 C25 C26 15.71(19)
N1 C25 C26 C31 54.1(2)
C24 C25 C26 C31 -124.45(15)
N1 C25 C26 C27 -127.62(16)
C24 C25 C26 C27 53.86(18)
C31 C26 C27 C28 -1.0(2)
C25 C26 C27 C28 -179.38(15)
C26 C27 C28 C29 2.1(3)
C27 C28 C29 C30 -1.1(3)
C28 C29 C30 C31 -1.0(3)
C29 C30 C31 C26 2.0(3)
C27 C26 C31 C30 -1.0(2)
C25 C26 C31 C30 177.28(15)
C25 N1 C32 C33 68.35(18)
Zn1 N1 C32 C33 -96.93(14)
C25 N1 C32 C37 -117.15(14)
Zn1 N1 C32 C37 77.57(13)
C37 C32 C33 C34 2.5(2)
N1 C32 C33 C34 176.82(13)
C37 C32 C33 C38 -175.46(13)
N1 C32 C33 C38 -1.2(2)
C32 C33 C34 C35 0.2(2)
C38 C33 C34 C35 178.31(14)
C33 C34 C35 C36 -1.9(2)
C34 C35 C36 C37 0.8(2)
C35 C36 C37 C32 1.8(2)
C35 C36 C37 C41 -179.68(14)
C33 C32 C37 C36 -3.55(19)
N1 C32 C37 C36 -178.11(12)
C33 C32 C37 C41 177.98(13)
N1 C32 C37 C41 3.42(18)
C34 C33 C38 C39 -64.75(18)
C32 C33 C38 C39 113.24(16)
C34 C33 C38 C40 58.11(19)
C32 C33 C38 C40 -123.90(15)
C36 C37 C41 C42 30.28(19)
C32 C37 C41 C42 -151.28(13)
C36 C37 C41 C43 -93.11(17)
C32 C37 C41 C43 85.32(17)
C51 C52 O53 C54 177.6(3)
C51B C52B O53B C54B 78.5(8)
C52 O53 C54 C55 -177.6(3)
C52B O53B C54B C55B -176.8(6)
